data_7060220
loop_
_publ_author_name
'Verma, Abhineet'
'Hossain, S. K. Saddam'
'Sunkari, Sailaja S.'
'Reibenspies, Joseph'
'Saha, Satyen'

_publ_section_title
;
 Ligand influence versus electronic configuration of d-metal ion in
 determining the fate of NIR emission from LnIII ions: a case study with
 CuII, NiII and ZnII complexes
;
_journal_issue 5
_journal_name_full 'New Journal of Chemistry'
_journal_page_first 2696
_journal_page_last 2709
_journal_paper_doi 10.1039/D0NJ04020G
_journal_volume 45
_journal_year 2021
_chemical_formula_moiety 'C20 H22 Cu N5 O13 Pr'
_chemical_formula_sum 'C20 H22 Cu N5 O13 Pr'
_chemical_formula_weight 744.87
_space_group_crystal_system monoclinic
_space_group_IT_number 14
_space_group_name_Hall '-P 2yn'
_space_group_name_H-M_alt 'P 1 21/n 1'
_atom_sites_solution_hydrogens geom
_atom_sites_solution_primary dual
_audit_creation_date 2018-09-04
_audit_creation_method
;
Olex2 1.2
(compiled 2018.05.29 svn.r3508 for OlexSys, GUI svn.r5506)
;
_audit_update_record
;
2019-05-24 deposited with the CCDC.	2020-12-28 downloaded from the CCDC.
;
_cell_angle_alpha 90
_cell_angle_beta 101.178(4)
_cell_angle_gamma 90
_cell_formula_units_Z 4
_cell_length_a 11.8416(13)
_cell_length_b 14.6648(16)
_cell_length_c 14.8379(17)
_cell_measurement_reflns_used 9618
_cell_measurement_temperature 110
_cell_measurement_theta_max 27.59
_cell_measurement_theta_min 2.444
_cell_volume 2527.8(5)
_computing_cell_refinement 'SAINT V8.38A (?, 2016)'
_computing_data_reduction 'SAINT V8.38A (?, 2016)'
_computing_molecular_graphics 'Olex2 (Dolomanov et al., 2009)'
_computing_publication_material 'Olex2 (Dolomanov et al., 2009)'
_computing_structure_refinement 'ShelXL (Sheldrick, 2015)'
_computing_structure_solution 'ShelXT (Sheldrick, 2015)'
_diffrn_ambient_temperature 110.02
_diffrn_detector 'Bruker CMOS area detector'
_diffrn_detector_area_resol_mean 10.5
_diffrn_detector_type 'CMOS area detector'
_diffrn_measured_fraction_theta_full 1.000
_diffrn_measured_fraction_theta_max 0.989
_diffrn_measurement_device 'three-circle diffractometer'
_diffrn_measurement_device_type 'Bruker CMOS area detector'
_diffrn_measurement_method '\w and \f scans'
_diffrn_radiation_monochromator 'mirror optics'
_diffrn_radiation_probe x-ray
_diffrn_radiation_type MoK\a
_diffrn_radiation_wavelength 0.71073
_diffrn_reflns_av_R_equivalents 0.0732
_diffrn_reflns_av_unetI/netI 0.0303
_diffrn_reflns_Laue_measured_fraction_full 1.000
_diffrn_reflns_Laue_measured_fraction_max 0.989
_diffrn_reflns_limit_h_max 15
_diffrn_reflns_limit_h_min -15
_diffrn_reflns_limit_k_max 19
_diffrn_reflns_limit_k_min -17
_diffrn_reflns_limit_l_max 19
_diffrn_reflns_limit_l_min -19
_diffrn_reflns_number 71235
_diffrn_reflns_point_group_measured_fraction_full 1.000
_diffrn_reflns_point_group_measured_fraction_max 0.989
_diffrn_reflns_theta_full 25.242
_diffrn_reflns_theta_max 27.628
_diffrn_reflns_theta_min 2.237
_diffrn_source 'microfocus sealed X-ray tube'
_diffrn_source_target Mo
_diffrn_source_type 'Incoatec I\ms'
_diffrn_standards_number 0
_exptl_absorpt_coefficient_mu 2.824
_exptl_absorpt_correction_T_max 0.7456
_exptl_absorpt_correction_T_min 0.5110
_exptl_absorpt_correction_type multi-scan
_exptl_absorpt_process_details
'SADABS-2016/2 (Bruker,2016/2) was used for absorption correction. wR2(int) was 0.7456 before and0.5110 after correction. The Ratio of minimum to maximum transmission is 0.6853. The \l/2 correction factor is Not present.'
_exptl_crystal_colour orange
_exptl_crystal_colour_primary orange
_exptl_crystal_density_diffrn 1.957
_exptl_crystal_description plate
_exptl_crystal_F_000 1476
_exptl_crystal_size_max 0.2
_exptl_crystal_size_mid 0.2
_exptl_crystal_size_min 0.05
_refine_diff_density_max 1.537
_refine_diff_density_min -1.542
_refine_diff_density_rms 0.134
_refine_ls_extinction_coef 0.00333(17)
_refine_ls_extinction_expression Fc^*^=kFc[1+0.001xFc^2^\l^3^/sin(2\q)]^-1/4^
_refine_ls_extinction_method 'SHELXL-2018/3 (Sheldrick 2018)'
_refine_ls_goodness_of_fit_ref 1.054
_refine_ls_hydrogen_treatment constr
_refine_ls_matrix_type full
_refine_ls_number_parameters 401
_refine_ls_number_reflns 5831
_refine_ls_number_restraints 132
_refine_ls_restrained_S_all 1.047
_refine_ls_R_factor_all 0.0403
_refine_ls_R_factor_gt 0.0325
_refine_ls_shift/su_max 0.001
_refine_ls_shift/su_mean 0.000
_refine_ls_structure_factor_coef Fsqd
_refine_ls_weighting_details 'w=1/[\s^2^(Fo^2^)+(0.0208P)^2^+11.7940P] where P=(Fo^2^+2Fc^2^)/3'
_refine_ls_weighting_scheme calc
_refine_ls_wR_factor_gt 0.0734
_refine_ls_wR_factor_ref 0.0799
_reflns_Friedel_coverage 0.000
_reflns_number_gt 5075
_reflns_number_total 5831
_reflns_threshold_expression 'I > 2\s(I)'
_cod_data_source_file d0nj04020g2.cif
_cod_data_source_block ssr7
_cod_depositor_comments 'Adding full bibliography for 7060214--7060223.cif.'
_cod_database_code 7060220
_shelx_shelxl_version_number 2018/3
_shelx_space_group_comment
;
The symmetry employed for this shelxl refinement is uniquely defined
by the following loop, which should always be used as a source of
symmetry information in preference to the above space-group names.
They are only intended as comments.
;
_shelx_estimated_absorpt_t_max 0.872
_shelx_estimated_absorpt_t_min 0.602
_olex2_refinement_description
;
1. Fixed Uiso
 At 1.2 times of:
  All C(H) groups, All C(H,H) groups
 At 1.5 times of:
  All C(H,H,H) groups
2. Rigid bond restraints
 O1A, O2A, O3A, N1A, O1AA, O2AA, O3AA, N1AA
 with sigma for 1-2 distances of 0.005 and sigma for 1-3 distances of 0.005
3. Uiso/Uaniso restraints and constraints
O1A \\sim O2A \\sim O3A \\sim N1A \\sim O1AA \\sim O2AA \\sim O3AA \\sim N1AA:
within 2A with sigma of 0.005 and sigma for terminal atoms of 0.01
4. Same fragment restrains
{O1A, O2A, O3A, N1A} sigma for 1-2: 0.005, 1-3: 0.04
as
{O1AA, O2AA, O3AA, N1AA}
5. Others
 Sof(O1AA)=Sof(O2AA)=Sof(O3AA)=Sof(N1AA)=1-FVAR(1)
 Sof(O1A)=Sof(O2A)=Sof(O3A)=Sof(N1A)=FVAR(1)
6.a Secondary CH2 refined with riding coordinates:
 C9(H9A,H9B), C10(H10A,H10B), C11(H11A,H11B), C12(H12A,H12B)
6.b Aromatic/amide H refined with riding coordinates:
 C5(H5), C6(H6), C7(H7), C8(H8), C13(H13), C17(H17), C18(H18), C19(H19)
6.c Idealised Me refined as rotating group:
 C1(H1A,H1B,H1C), C20(H20A,H20B,H20C)
;
_olex2_submission_special_instructions 'No special instructions were received'

loop_
_space_group_symop_operation_xyz
'x, y, z'
'-x+1/2, y+1/2, -z+1/2'
'-x, -y, -z'
'x-1/2, -y-1/2, z-1/2'

loop_
_atom_site_label
_atom_site_type_symbol
_atom_site_fract_x
_atom_site_fract_y
_atom_site_fract_z
_atom_site_U_iso_or_equiv
_atom_site_adp_type
_atom_site_occupancy
_atom_site_site_symmetry_order
_atom_site_calc_flag
_atom_site_refinement_flags_posn
_atom_site_refinement_flags_adp
_atom_site_refinement_flags_occupancy
_atom_site_disorder_assembly
_atom_site_disorder_group
Pr1 Pr 0.74075(2) 0.74980(2) 0.43466(2) 0.01389(8) Uani 1 1 d . . . . .
Cu1 Cu 0.44820(3) 0.72996(3) 0.46632(3) 0.01472(10) Uani 1 1 d . . . . .
O1 O 0.7955(2) 0.83969(17) 0.58953(17) 0.0197(5) Uani 1 1 d . . . . .
O2 O 0.5861(2) 0.80187(17) 0.50763(17) 0.0181(5) Uani 1 1 d . . . . .
O3 O 0.5639(2) 0.65528(16) 0.42360(16) 0.0162(5) Uani 1 1 d . . . . .
O4 O 0.7374(2) 0.59044(17) 0.35813(18) 0.0202(5) Uani 1 1 d . . . . .
O5 O 0.7476(2) 0.91707(18) 0.39782(19) 0.0247(6) Uani 1 1 d . . . . .
O6 O 0.9156(2) 0.85271(18) 0.43013(19) 0.0245(6) Uani 1 1 d . . . . .
O7 O 0.9018(3) 0.9980(2) 0.3961(2) 0.0423(8) Uani 1 1 d . . . . .
O8 O 0.9279(2) 0.66858(18) 0.49334(18) 0.0231(5) Uani 1 1 d . . . . .
O9 O 0.9497(3) 0.5563(2) 0.5920(3) 0.0471(9) Uani 1 1 d . . . . .
O10 O 0.7917(2) 0.63545(18) 0.56610(18) 0.0223(5) Uani 1 1 d . . . . .
O1A O 0.5943(9) 0.7856(7) 0.2910(6) 0.0310(14) Uani 0.535(14) 1 d D U P A 1
O2A O 0.7675(9) 0.7614(12) 0.2662(8) 0.0294(12) Uani 0.535(14) 1 d D U P A 1
O3A O 0.6279(8) 0.7929(8) 0.1511(4) 0.0424(19) Uani 0.535(14) 1 d D U P A 1
N1A N 0.6618(9) 0.7803(7) 0.2340(4) 0.0307(13) Uani 0.535(14) 1 d D U P A 1
O1AA O 0.6068(11) 0.7642(8) 0.2752(7) 0.0309(14) Uani 0.465(14) 1 d D U P A 2
O2AA O 0.7906(10) 0.7615(13) 0.2790(9) 0.0287(14) Uani 0.465(14) 1 d D U P A 2
O3AA O 0.6643(10) 0.7485(9) 0.1470(5) 0.0423(19) Uani 0.465(14) 1 d D U P A 2
N1AA N 0.6887(11) 0.7570(8) 0.2311(5) 0.0311(14) Uani 0.465(14) 1 d D U P A 2
N1 N 0.3487(3) 0.8346(2) 0.4896(2) 0.0187(6) Uani 1 1 d . . . . .
N2 N 0.3339(2) 0.6313(2) 0.4451(2) 0.0158(6) Uani 1 1 d . . . . .
N3 N 0.8577(3) 0.9244(2) 0.4080(2) 0.0229(6) Uani 1 1 d . . . . .
N4 N 0.8929(3) 0.6181(2) 0.5518(2) 0.0236(7) Uani 1 1 d . . . . .
C1 C 0.9096(3) 0.8480(3) 0.6443(3) 0.0327(9) Uani 1 1 d . . . . .
H1A H 0.961884 0.806629 0.620498 0.049 Uiso 1 1 calc GR . . . .
H1B H 0.907961 0.832035 0.708175 0.049 Uiso 1 1 calc GR . . . .
H1C H 0.936585 0.910896 0.641501 0.049 Uiso 1 1 calc GR . . . .
C2 C 0.7094(3) 0.8903(2) 0.6172(2) 0.0172(7) Uani 1 1 d . . . . .
C3 C 0.5978(3) 0.8673(2) 0.5714(2) 0.0171(6) Uani 1 1 d . . . . .
C4 C 0.5046(3) 0.9158(2) 0.5929(2) 0.0197(7) Uani 1 1 d . . . . .
C5 C 0.5243(3) 0.9861(2) 0.6590(3) 0.0230(7) Uani 1 1 d . . . . .
H5 H 0.461070 1.019837 0.672369 0.028 Uiso 1 1 calc R . . . .
C6 C 0.6341(3) 1.0064(3) 0.7042(2) 0.0226(7) Uani 1 1 d . . . . .
H6 H 0.646309 1.053134 0.749304 0.027 Uiso 1 1 calc R . . . .
C7 C 0.7279(3) 0.9581(3) 0.6836(2) 0.0210(7) Uani 1 1 d . . . . .
H7 H 0.803823 0.971680 0.715061 0.025 Uiso 1 1 calc R . . . .
C8 C 0.3874(3) 0.9008(2) 0.5443(2) 0.0191(7) Uani 1 1 d . . . . .
H8 H 0.332458 0.945202 0.553803 0.023 Uiso 1 1 calc R . . . .
C9 C 0.2255(3) 0.8463(3) 0.4438(3) 0.0230(7) Uani 1 1 d . . . . .
H9A H 0.211792 0.911034 0.425952 0.028 Uiso 1 1 calc R . . . .
H9B H 0.175729 0.831142 0.488137 0.028 Uiso 1 1 calc R . . . .
C10 C 0.1915(3) 0.7869(3) 0.3590(3) 0.0247(8) Uani 1 1 d . . . . .
H10A H 0.259935 0.776398 0.331219 0.030 Uiso 1 1 calc R . . . .
H10B H 0.133327 0.819409 0.313364 0.030 Uiso 1 1 calc R . . . .
C11 C 0.1424(3) 0.6950(3) 0.3811(3) 0.0231(7) Uani 1 1 d . . . . .
H11A H 0.064465 0.704537 0.394328 0.028 Uiso 1 1 calc R . . . .
H11B H 0.134892 0.654925 0.326611 0.028 Uiso 1 1 calc R . . . .
C12 C 0.2169(3) 0.6476(2) 0.4628(3) 0.0201(7) Uani 1 1 d . . . . .
H12A H 0.221702 0.685911 0.518309 0.024 Uiso 1 1 calc R . . . .
H12B H 0.181232 0.588703 0.474169 0.024 Uiso 1 1 calc R . . . .
C13 C 0.3527(3) 0.5504(2) 0.4187(2) 0.0159(6) Uani 1 1 d . . . . .
H13 H 0.292060 0.507714 0.417513 0.019 Uiso 1 1 calc R . . . .
C14 C 0.4552(3) 0.5161(2) 0.3905(2) 0.0146(6) Uani 1 1 d . . . . .
C15 C 0.5532(3) 0.5705(2) 0.3919(2) 0.0137(6) Uani 1 1 d . . . . .
C16 C 0.6460(3) 0.5315(2) 0.3576(2) 0.0155(6) Uani 1 1 d . . . . .
C17 C 0.6428(3) 0.4432(2) 0.3264(2) 0.0181(7) Uani 1 1 d . . . . .
H17 H 0.705845 0.419099 0.303138 0.022 Uiso 1 1 calc R . . . .
C18 C 0.5457(3) 0.3886(2) 0.3290(2) 0.0200(7) Uani 1 1 d . . . . .
H18 H 0.544145 0.326773 0.309550 0.024 Uiso 1 1 calc R . . . .
C19 C 0.4532(3) 0.4251(2) 0.3599(2) 0.0180(7) Uani 1 1 d . . . . .
H19 H 0.387188 0.388474 0.360570 0.022 Uiso 1 1 calc R . . . .
C20 C 0.8269(3) 0.5582(3) 0.3111(3) 0.0291(9) Uani 1 1 d . . . . .
H20A H 0.884215 0.606409 0.311281 0.044 Uiso 1 1 calc GR . . . .
H20B H 0.792498 0.542185 0.247623 0.044 Uiso 1 1 calc GR . . . .
H20C H 0.864128 0.504323 0.342891 0.044 Uiso 1 1 calc GR . . . .

loop_
_atom_site_aniso_label
_atom_site_aniso_U_11
_atom_site_aniso_U_22
_atom_site_aniso_U_33
_atom_site_aniso_U_23
_atom_site_aniso_U_13
_atom_site_aniso_U_12
Pr1 0.01187(10) 0.01466(11) 0.01658(11) -0.00030(6) 0.00634(7) -0.00064(6)
Cu1 0.01176(19) 0.0167(2) 0.0172(2) -0.00202(15) 0.00660(15) -0.00036(15)
O1 0.0134(11) 0.0215(13) 0.0239(13) -0.0057(10) 0.0031(10) 0.0003(9)
O2 0.0161(11) 0.0179(12) 0.0216(12) -0.0064(10) 0.0068(9) -0.0028(9)
O3 0.0151(11) 0.0125(11) 0.0226(12) -0.0033(9) 0.0082(9) -0.0014(9)
O4 0.0157(12) 0.0193(12) 0.0294(13) -0.0063(10) 0.0138(10) -0.0027(9)
O5 0.0241(13) 0.0186(13) 0.0335(15) 0.0028(11) 0.0110(11) 0.0032(10)
O6 0.0193(12) 0.0237(13) 0.0314(14) 0.0021(11) 0.0073(11) -0.0036(10)
O7 0.057(2) 0.0245(15) 0.0449(19) 0.0036(13) 0.0100(16) -0.0201(15)
O8 0.0178(12) 0.0247(13) 0.0289(14) 0.0064(11) 0.0093(10) 0.0004(10)
O9 0.0377(18) 0.045(2) 0.061(2) 0.0306(17) 0.0159(16) 0.0172(15)
O10 0.0185(12) 0.0225(13) 0.0283(14) 0.0044(10) 0.0106(10) 0.0008(10)
O1A 0.035(3) 0.038(3) 0.020(3) 0.000(2) 0.0041(19) -0.018(3)
O2A 0.036(3) 0.036(2) 0.017(2) -0.002(2) 0.0071(19) -0.016(3)
O3A 0.052(4) 0.055(4) 0.019(2) 0.012(3) 0.003(2) -0.025(3)
N1A 0.037(3) 0.037(3) 0.0177(19) 0.002(2) 0.0048(18) -0.020(2)
O1AA 0.035(3) 0.040(3) 0.017(2) -0.001(2) 0.002(2) -0.016(3)
O2AA 0.035(3) 0.033(2) 0.018(3) -0.001(3) 0.007(2) -0.019(3)
O3AA 0.053(4) 0.054(4) 0.019(2) 0.001(3) 0.005(3) -0.026(4)
N1AA 0.038(3) 0.037(3) 0.018(2) 0.002(2) 0.0056(19) -0.020(3)
N1 0.0194(14) 0.0159(14) 0.0232(15) 0.0002(11) 0.0105(12) -0.0004(11)
N2 0.0124(13) 0.0175(14) 0.0198(14) 0.0006(11) 0.0082(11) -0.0002(10)
N3 0.0277(16) 0.0192(15) 0.0218(15) -0.0006(12) 0.0050(12) -0.0076(13)
N4 0.0231(15) 0.0210(16) 0.0275(16) 0.0039(12) 0.0068(13) 0.0013(12)
C1 0.0165(18) 0.043(2) 0.036(2) -0.0073(19) -0.0004(16) 0.0023(16)
C2 0.0185(16) 0.0141(15) 0.0205(16) 0.0020(12) 0.0076(13) 0.0006(12)
C3 0.0228(17) 0.0124(15) 0.0170(16) -0.0001(12) 0.0065(13) -0.0021(13)
C4 0.0236(18) 0.0168(16) 0.0210(17) -0.0011(13) 0.0101(14) -0.0001(13)
C5 0.0290(19) 0.0189(17) 0.0253(18) -0.0040(14) 0.0159(15) -0.0010(14)
C6 0.0312(19) 0.0196(17) 0.0186(17) -0.0068(13) 0.0089(15) -0.0048(15)
C7 0.0238(18) 0.0226(18) 0.0162(16) -0.0020(13) 0.0032(13) -0.0056(14)
C8 0.0197(16) 0.0167(16) 0.0246(18) 0.0013(13) 0.0134(14) 0.0031(13)
C9 0.0158(16) 0.0179(17) 0.036(2) 0.0032(15) 0.0058(15) 0.0028(13)
C10 0.0181(17) 0.032(2) 0.0241(18) 0.0045(16) 0.0046(14) 0.0005(15)
C11 0.0143(16) 0.0287(19) 0.0277(19) -0.0052(15) 0.0072(14) 0.0002(14)
C12 0.0160(16) 0.0199(17) 0.0283(18) -0.0015(14) 0.0140(14) -0.0020(13)
C13 0.0178(16) 0.0159(15) 0.0155(15) 0.0006(12) 0.0071(12) -0.0020(12)
C14 0.0162(15) 0.0158(15) 0.0129(15) 0.0019(12) 0.0056(12) 0.0000(12)
C15 0.0154(15) 0.0137(15) 0.0127(14) -0.0001(11) 0.0046(12) 0.0022(12)
C16 0.0137(15) 0.0185(16) 0.0155(15) -0.0008(12) 0.0055(12) -0.0008(12)
C17 0.0182(16) 0.0183(16) 0.0195(16) -0.0009(13) 0.0080(13) 0.0029(13)
C18 0.0229(17) 0.0148(16) 0.0230(17) -0.0024(13) 0.0063(14) -0.0002(13)
C19 0.0218(17) 0.0143(15) 0.0186(16) -0.0005(13) 0.0052(13) -0.0033(13)
C20 0.0183(17) 0.033(2) 0.041(2) -0.0151(18) 0.0185(17) -0.0027(15)

loop_
_atom_type_symbol
_atom_type_description
_atom_type_scat_dispersion_real
_atom_type_scat_dispersion_imag
_atom_type_scat_source
C C 0.0033 0.0016 'International Tables Vol C Tables 4.2.6.8 and 6.1.1.4'
H H 0.0000 0.0000 'International Tables Vol C Tables 4.2.6.8 and 6.1.1.4'
Cu Cu 0.3201 1.2651 'International Tables Vol C Tables 4.2.6.8 and 6.1.1.4'
N N 0.0061 0.0033 'International Tables Vol C Tables 4.2.6.8 and 6.1.1.4'
O O 0.0106 0.0060 'International Tables Vol C Tables 4.2.6.8 and 6.1.1.4'
Pr Pr -0.2180 2.8214 'International Tables Vol C Tables 4.2.6.8 and 6.1.1.4'

loop_
_geom_angle_atom_site_label_1
_geom_angle_atom_site_label_2
_geom_angle_atom_site_label_3
_geom_angle
_geom_angle_site_symmetry_1
_geom_angle_site_symmetry_3
_geom_angle_publ_flag
O2 Pr1 O1 61.95(8) . . ?
O2 Pr1 O3 60.42(8) . . ?
O2 Pr1 O4 122.01(8) . . ?
O2 Pr1 O5 81.31(8) . . ?
O2 Pr1 O6 120.54(8) . . ?
O2 Pr1 O8 133.24(8) . . ?
O2 Pr1 O10 87.29(8) . . ?
O2 Pr1 O1A 81.8(2) . . ?
O2 Pr1 O2A 131.0(3) . . ?
O2 Pr1 O1AA 90.0(3) . . ?
O2 Pr1 O2AA 136.5(4) . . ?
O3 Pr1 O1 113.58(8) . . ?
O3 Pr1 O4 61.86(7) . . ?
O3 Pr1 O5 126.17(8) . . ?
O3 Pr1 O6 174.45(8) . . ?
O3 Pr1 O8 115.60(8) . . ?
O3 Pr1 O10 75.86(8) . . ?
O3 Pr1 O1A 68.3(2) . . ?
O3 Pr1 O2A 103.4(3) . . ?
O3 Pr1 O1AA 68.1(2) . . ?
O3 Pr1 O2AA 108.9(3) . . ?
O4 Pr1 O1 144.81(8) . . ?
O5 Pr1 O1 71.77(9) . . ?
O5 Pr1 O4 141.33(9) . . ?
O5 Pr1 O6 50.44(8) . . ?
O5 Pr1 O8 118.21(9) . . ?
O5 Pr1 O10 142.43(9) . . ?
O5 Pr1 O1A 70.1(2) . . ?
O5 Pr1 O2A 73.2(4) . . ?
O5 Pr1 O1AA 76.2(3) . . ?
O6 Pr1 O1 70.37(8) . . ?
O6 Pr1 O4 117.45(8) . . ?
O6 Pr1 O2A 71.7(3) . . ?
O6 Pr1 O1AA 106.4(2) . . ?
O8 Pr1 O1 83.28(8) . . ?
O8 Pr1 O4 70.32(8) . . ?
O8 Pr1 O6 68.14(8) . . ?
O8 Pr1 O10 50.49(8) . . ?
O8 Pr1 O1A 143.5(2) . . ?
O8 Pr1 O2A 95.8(3) . . ?
O8 Pr1 O1AA 134.2(3) . . ?
O10 Pr1 O1 71.27(8) . . ?
O10 Pr1 O4 73.99(8) . . ?
O10 Pr1 O6 109.45(8) . . ?
O10 Pr1 O2A 136.6(4) . . ?
O10 Pr1 O1AA 139.8(3) . . ?
O1A Pr1 O1 130.4(2) . . ?
O1A Pr1 O4 82.4(2) . . ?
O1A Pr1 O6 106.3(2) . . ?
O1A Pr1 O10 143.3(2) . . ?
O1A Pr1 O2A 50.5(2) . . ?
O2A Pr1 O1 139.4(3) . . ?
O2A Pr1 O4 68.3(4) . . ?
O1AA Pr1 O1 139.8(3) . . ?
O1AA Pr1 O4 73.7(3) . . ?
O2AA Pr1 O1 135.5(3) . . ?
O2AA Pr1 O4 69.1(4) . . ?
O2AA Pr1 O5 73.1(5) . . ?
O2AA Pr1 O6 66.4(3) . . ?
O2AA Pr1 O8 90.1(3) . . ?
O2AA Pr1 O10 133.5(4) . . ?
O2AA Pr1 O1AA 50.4(2) . . ?
O2 Cu1 Pr1 39.16(7) . . ?
O2 Cu1 O3 78.87(10) . . ?
O2 Cu1 N1 90.92(11) . . ?
O2 Cu1 N2 164.22(11) . . ?
O3 Cu1 Pr1 41.32(7) . . ?
O3 Cu1 N1 163.24(11) . . ?
O3 Cu1 N2 92.29(11) . . ?
N1 Cu1 Pr1 125.00(8) . . ?
N2 Cu1 Pr1 133.60(8) . . ?
N2 Cu1 N1 100.47(12) . . ?
C1 O1 Pr1 125.7(2) . . ?
C2 O1 Pr1 117.2(2) . . ?
C2 O1 C1 116.8(3) . . ?
Cu1 O2 Pr1 110.48(10) . . ?
C3 O2 Pr1 124.0(2) . . ?
C3 O2 Cu1 125.4(2) . . ?
Cu1 O3 Pr1 107.48(10) . . ?
C15 O3 Pr1 124.53(19) . . ?
C15 O3 Cu1 128.0(2) . . ?
C16 O4 Pr1 120.72(19) . . ?
C16 O4 C20 115.8(3) . . ?
C20 O4 Pr1 123.4(2) . . ?
N3 O5 Pr1 97.5(2) . . ?
N3 O6 Pr1 95.53(19) . . ?
N4 O8 Pr1 97.44(19) . . ?
N4 O10 Pr1 95.37(19) . . ?
N1A O1A Pr1 97.5(6) . . ?
N1A O2A Pr1 94.7(7) . . ?
O1A N1A Pr1 57.4(5) . . ?
O1A N1A O2A 117.3(7) . . ?
O2A N1A Pr1 59.9(6) . . ?
O3A N1A Pr1 179.3(6) . . ?
O3A N1A O1A 121.9(8) . . ?
O3A N1A O2A 120.7(8) . . ?
N1AA O1AA Pr1 94.1(6) . . ?
N1AA O2AA Pr1 98.3(8) . . ?
O1AA N1AA Pr1 60.5(6) . . ?
O1AA N1AA O2AA 116.1(8) . . ?
O2AA N1AA Pr1 56.5(7) . . ?
O3AA N1AA Pr1 171.9(8) . . ?
O3AA N1AA O1AA 118.5(9) . . ?
O3AA N1AA O2AA 125.4(9) . . ?
C8 N1 Cu1 122.3(2) . . ?
C8 N1 C9 113.3(3) . . ?
C9 N1 Cu1 124.3(2) . . ?
C12 N2 Cu1 119.5(2) . . ?
C13 N2 Cu1 125.1(2) . . ?
C13 N2 C12 115.3(3) . . ?
O5 N3 Pr1 57.07(16) . . ?
O6 N3 Pr1 59.46(17) . . ?
O6 N3 O5 116.5(3) . . ?
O7 N3 Pr1 177.5(3) . . ?
O7 N3 O5 120.4(3) . . ?
O7 N3 O6 123.0(3) . . ?
O8 N4 Pr1 57.42(17) . . ?
O8 N4 O10 115.9(3) . . ?
O9 N4 Pr1 172.1(3) . . ?
O9 N4 O8 123.2(3) . . ?
O9 N4 O10 120.9(3) . . ?
O10 N4 Pr1 59.11(17) . . ?
O1 C2 C3 113.9(3) . . ?
O1 C2 C7 124.8(3) . . ?
C7 C2 C3 121.3(3) . . ?
O2 C3 C2 118.3(3) . . ?
O2 C3 C4 123.2(3) . . ?
C4 C3 C2 118.5(3) . . ?
C3 C4 C5 119.9(3) . . ?
C3 C4 C8 121.9(3) . . ?
C5 C4 C8 118.0(3) . . ?
C6 C5 C4 120.7(3) . . ?
C5 C6 C7 120.0(3) . . ?
C2 C7 C6 119.6(3) . . ?
N1 C8 C4 128.0(3) . . ?
N1 C9 C10 112.9(3) . . ?
C9 C10 C11 112.3(3) . . ?
C12 C11 C10 112.8(3) . . ?
N2 C12 C11 110.5(3) . . ?
N2 C13 C14 127.9(3) . . ?
C15 C14 C13 122.3(3) . . ?
C15 C14 C19 120.3(3) . . ?
C19 C14 C13 117.4(3) . . ?
O3 C15 C14 124.0(3) . . ?
O3 C15 C16 118.5(3) . . ?
C14 C15 C16 117.5(3) . . ?
O4 C16 C15 114.0(3) . . ?
C17 C16 O4 124.2(3) . . ?
C17 C16 C15 121.8(3) . . ?
C16 C17 C18 119.8(3) . . ?
C19 C18 C17 119.6(3) . . ?
C18 C19 C14 120.8(3) . . ?

loop_
_geom_bond_atom_site_label_1
_geom_bond_atom_site_label_2
_geom_bond_distance
_geom_bond_site_symmetry_2
_geom_bond_publ_flag
Pr1 O1 2.619(2) . ?
Pr1 O2 2.425(2) . ?
Pr1 O3 2.490(2) . ?
Pr1 O4 2.595(2) . ?
Pr1 O5 2.518(3) . ?
Pr1 O6 2.574(3) . ?
Pr1 O8 2.518(3) . ?
Pr1 O10 2.554(3) . ?
Pr1 O1A 2.529(11) . ?
Pr1 O2A 2.585(12) . ?
Pr1 O1AA 2.589(12) . ?
Pr1 O2AA 2.499(15) . ?
Cu1 O2 1.940(2) . ?
Cu1 O3 1.954(2) . ?
Cu1 N1 2.006(3) . ?
Cu1 N2 1.965(3) . ?
O1 C1 1.440(4) . ?
O1 C2 1.386(4) . ?
O2 C3 1.336(4) . ?
O3 C15 1.327(4) . ?
O4 C16 1.383(4) . ?
O4 C20 1.456(4) . ?
O5 N3 1.288(4) . ?
O6 N3 1.263(4) . ?
O7 N3 1.226(4) . ?
O8 N4 1.270(4) . ?
O9 N4 1.215(4) . ?
O10 N4 1.282(4) . ?
O1A N1A 1.274(7) . ?
O2A N1A 1.280(7) . ?
O3A N1A 1.231(6) . ?
O1AA N1AA 1.276(7) . ?
O2AA N1AA 1.278(8) . ?
O3AA N1AA 1.231(6) . ?
N1 C8 1.291(5) . ?
N1 C9 1.495(5) . ?
N2 C12 1.479(4) . ?
N2 C13 1.283(4) . ?
C2 C3 1.405(5) . ?
C2 C7 1.388(5) . ?
C3 C4 1.402(5) . ?
C4 C5 1.410(5) . ?
C4 C8 1.451(5) . ?
C5 C6 1.375(5) . ?
C6 C7 1.399(5) . ?
C9 C10 1.518(5) . ?
C10 C11 1.529(5) . ?
C11 C12 1.521(5) . ?
C13 C14 1.448(4) . ?
C14 C15 1.405(4) . ?
C14 C19 1.409(5) . ?
C15 C16 1.418(4) . ?
C16 C17 1.373(5) . ?
C17 C18 1.408(5) . ?
C18 C19 1.375(5) . ?
